data_7233842
loop_
_publ_author_name
'Wang, Ya'
'Han, Jian'
'Tudi, Abudukadi'
'Zhang, Zhizhong'
'Yang, Zhihua'
'Pan, Shilie'

_publ_section_title
;
 CO(NH2)2&#x00B7;NH4Cl: an ultraviolet birefringent material with
 conjugated C&#xE001;O groups
;
_journal_issue 40
_journal_name_full CrystEngComm
_journal_page_first 6072
_journal_paper_doi 10.1039/C9CE01350D
_journal_volume 21
_journal_year 2019
_chemical_formula_moiety 'C H8 Cl N3 O'
_chemical_formula_sum 'C H8 Cl N3 O'
_chemical_formula_weight 113.55
_space_group_IT_number 53
_space_group_name_Hall '-P 2ac 2'
_space_group_name_H-M_alt 'P m n a'
_symmetry_cell_setting orthorhombic
_symmetry_space_group_name_Hall '-P 2ac 2'
_symmetry_space_group_name_H-M 'P m n a'
_atom_sites_solution_hydrogens geom
_atom_sites_solution_primary direct
_atom_sites_solution_secondary difmap
_audit_creation_method SHELXL-97
_audit_update_record
;
2019-05-29 deposited with the CCDC.    2019-09-12 downloaded from the CCDC.
;
_cell_angle_alpha 90.00
_cell_angle_beta 90.00
_cell_angle_gamma 90.00
_cell_formula_units_Z 8
_cell_length_a 7.909(3)
_cell_length_b 17.113(6)
_cell_length_c 8.049(3)
_cell_measurement_reflns_used 1351
_cell_measurement_temperature 293(2)
_cell_measurement_theta_max 27.46
_cell_measurement_theta_min 2.38
_cell_volume 1089.4(7)
_computing_cell_refinement 'Siemens SMART & SAINT'
_computing_data_collection 'Siemens SMART'
_computing_data_reduction 'Siemens XPREP'
_computing_molecular_graphics 'Bruker SHELXTL'
_computing_publication_material 'Bruker SHELXTL'
_computing_structure_refinement 'Siemens SHELXTL'
_computing_structure_solution 'Siemens SHELXTL'
_diffrn_ambient_temperature 293(2)
_diffrn_measured_fraction_theta_full 0.996
_diffrn_measured_fraction_theta_max 0.996
_diffrn_measurement_device_type 'Bruker P4'
_diffrn_measurement_method '\w scans'
_diffrn_radiation_monochromator graphite
_diffrn_radiation_source 'fine-focus sealed tube'
_diffrn_radiation_type MoK\a
_diffrn_radiation_wavelength 0.71073
_diffrn_reflns_av_R_equivalents 0.0519
_diffrn_reflns_av_sigmaI/netI 0.0635
_diffrn_reflns_limit_h_max 10
_diffrn_reflns_limit_h_min -8
_diffrn_reflns_limit_k_max 18
_diffrn_reflns_limit_k_min -22
_diffrn_reflns_limit_l_max 8
_diffrn_reflns_limit_l_min -10
_diffrn_reflns_number 6080
_diffrn_reflns_theta_full 27.46
_diffrn_reflns_theta_max 27.46
_diffrn_reflns_theta_min 2.38
_diffrn_standards_decay_% none
_diffrn_standards_interval_count none
_diffrn_standards_interval_time none
_diffrn_standards_number none
_exptl_absorpt_coefficient_mu 0.577
_exptl_absorpt_correction_T_max 0.933
_exptl_absorpt_correction_T_min 0.871
_exptl_absorpt_correction_type empirical
_exptl_absorpt_process_details 'SADABS (Sheldrick, 1996)'
_exptl_crystal_colour colourless
_exptl_crystal_density_diffrn 1.385
_exptl_crystal_density_method 'not measured'
_exptl_crystal_description block
_exptl_crystal_F_000 480
_exptl_crystal_size_max 0.24
_exptl_crystal_size_mid 0.20
_exptl_crystal_size_min 0.12
_refine_diff_density_max 0.240
_refine_diff_density_min -0.392
_refine_diff_density_rms 0.065
_refine_ls_extinction_method none
_refine_ls_goodness_of_fit_ref 1.049
_refine_ls_hydrogen_treatment mixed
_refine_ls_matrix_type full
_refine_ls_number_parameters 94
_refine_ls_number_reflns 1349
_refine_ls_number_restraints 49
_refine_ls_restrained_S_all 1.039
_refine_ls_R_factor_gt 0.0448
_refine_ls_shift/su_max 0.000
_refine_ls_shift/su_mean 0.000
_refine_ls_structure_factor_coef Fsqd
_refine_ls_weighting_details 'calc w=1/[\s^2^(Fo^2^)+(0.0473P)^2^+0.4187P] where P=(Fo^2^+2Fc^2^)/3'
_refine_ls_weighting_scheme calc
_refine_ls_wR_factor_gt 0.1213
_refine_ls_wR_factor_ref 0.1396
_reflns_number_gt 913
_reflns_number_total 1349
_reflns_threshold_expression >2sigma(I)
_cod_data_source_file c9ce01350d2.cif
_cod_data_source_block CH8ClN3O
_cod_depositor_comments 'Adding full bibliography for 7233842.cif.'
_cod_original_sg_symbol_H-M Pmna
_cod_database_code 7233842
_refine_ls_r_factor_ref 0.0682

loop_
_symmetry_equiv_pos_as_xyz
'x, y, z'
'-x+1/2, -y, z+1/2'
'x, -y, -z'
'-x+1/2, y, -z+1/2'
'-x, -y, -z'
'x-1/2, y, -z-1/2'
'-x, y, z'
'x-1/2, -y, z-1/2'

loop_
_atom_site_label
_atom_site_type_symbol
_atom_site_fract_x
_atom_site_fract_y
_atom_site_fract_z
_atom_site_U_iso_or_equiv
_atom_site_adp_type
_atom_site_occupancy
_atom_site_symmetry_multiplicity
_atom_site_calc_flag
_atom_site_refinement_flags
Cl1 Cl 0.5000 0.10983(5) 0.52328(11) 0.0452(3) Uani 1 2 d S
Cl2 Cl 0.0000 0.38999(5) 0.46692(9) 0.0444(3) Uani 1 2 d S
N1 N 0.2500 0.50412(17) 0.2500 0.0476(7) Uani 1 2 d SD
H1 H 0.193(3) 0.4727(13) 0.312(3) 0.071 Uiso 1 1 d D
H2 H 0.316(3) 0.5349(13) 0.303(3) 0.071 Uiso 1 1 d D
N2 N 0.2500 0.00042(17) 0.7500 0.0461(7) Uani 1 2 d SD
H3 H 0.315(3) -0.0295(13) 0.809(3) 0.069 Uiso 1 1 d D
H4 H 0.182(3) 0.0291(13) 0.807(3) 0.069 Uiso 1 1 d D
O1 O 0.5000 0.08578(13) 0.0582(3) 0.0478(6) Uani 1 2 d S
N3 N 0.3583(3) 0.19961(13) 0.0508(3) 0.0607(7) Uani 1 1 d D
H3A H 0.266(3) 0.1755(15) 0.048(3) 0.073 Uiso 1 1 d D
H3B H 0.360(4) 0.2493(10) 0.044(4) 0.073 Uiso 1 1 d D
C1 C 0.5000 0.15870(19) 0.0518(4) 0.0391(7) Uani 1 2 d S
O2 O 0.5000 0.41354(14) 0.5527(3) 0.0532(6) Uani 1 2 d S
N4 N 0.5000 0.30336(17) 0.3997(3) 0.0541(8) Uani 1 2 d SD
H4A H 0.5000 0.3297(17) 0.311(3) 0.065 Uiso 1 2 d SD
H4B H 0.5000 0.2540(10) 0.395(5) 0.065 Uiso 1 2 d SD
N5 N 0.5000 0.29581(19) 0.6784(4) 0.0796(12) Uani 1 2 d SD
H5A H 0.5000 0.316(2) 0.776(3) 0.095 Uiso 1 2 d SD
H5B H 0.5000 0.2452(10) 0.679(5) 0.095 Uiso 1 2 d SD
C2 C 0.5000 0.3404(2) 0.5439(4) 0.0422(7) Uani 1 2 d S

loop_
_atom_site_aniso_label
_atom_site_aniso_U_11
_atom_site_aniso_U_22
_atom_site_aniso_U_33
_atom_site_aniso_U_23
_atom_site_aniso_U_13
_atom_site_aniso_U_12
Cl1 0.0376(4) 0.0378(5) 0.0602(6) 0.0067(3) 0.000 0.000
Cl2 0.0606(6) 0.0371(5) 0.0354(4) 0.0021(3) 0.000 0.000
N1 0.0489(18) 0.0455(18) 0.0485(17) 0.000 0.0094(13) 0.000
N2 0.0389(16) 0.0444(18) 0.0550(18) 0.000 0.0102(12) 0.000
O1 0.0471(13) 0.0328(13) 0.0636(15) 0.0010(11) 0.000 0.000
N3 0.0364(11) 0.0394(12) 0.106(2) 0.0034(12) -0.0053(12) 0.0004(10)
C1 0.0377(16) 0.0381(18) 0.0416(16) -0.0020(13) 0.000 0.000
O2 0.0719(17) 0.0346(13) 0.0531(14) -0.0038(10) 0.000 0.000
N4 0.089(2) 0.0374(15) 0.0361(15) -0.0016(12) 0.000 0.000
N5 0.163(4) 0.0435(17) 0.0324(15) -0.0005(13) 0.000 0.000
C2 0.0496(18) 0.0394(19) 0.0375(16) -0.0031(13) 0.000 0.000

loop_
_atom_type_symbol
_atom_type_description
_atom_type_scat_dispersion_real
_atom_type_scat_dispersion_imag
_atom_type_scat_source
C C 0.0033 0.0016 'International Tables Vol C Tables 4.2.6.8 and 6.1.1.4'
H H 0.0000 0.0000 'International Tables Vol C Tables 4.2.6.8 and 6.1.1.4'
Cl Cl 0.1484 0.1585 'International Tables Vol C Tables 4.2.6.8 and 6.1.1.4'
N N 0.0061 0.0033 'International Tables Vol C Tables 4.2.6.8 and 6.1.1.4'
O O 0.0106 0.0060 'International Tables Vol C Tables 4.2.6.8 and 6.1.1.4'

loop_
_geom_angle_atom_site_label_1
_geom_angle_atom_site_label_2
_geom_angle_atom_site_label_3
_geom_angle
_geom_angle_site_symmetry_3
H1 N1 H2 114(3) .
H3 N2 H4 115(3) .
C1 N3 H3A 118(2) .
C1 N3 H3B 121(2) .
H3A N3 H3B 120(3) .
O1 C1 N3 121.97(15) .
O1 C1 N3 121.97(15) 7_655
N3 C1 N3 116.0(3) 7_655
C2 N4 H4A 119(2) .
C2 N4 H4B 121(3) .
H4A N4 H4B 120(3) .
C2 N5 H5A 121(3) .
C2 N5 H5B 126(3) .
H5A N5 H5B 113(3) .
O2 C2 N4 121.9(3) .
O2 C2 N5 121.9(3) .
N4 C2 N5 116.2(3) .

loop_
_geom_bond_atom_site_label_1
_geom_bond_atom_site_label_2
_geom_bond_distance
_geom_bond_site_symmetry_2
N1 H1 0.861(16) .
N1 H2 0.855(16) .
N2 H3 0.867(15) .
N2 H4 0.859(16) .
O1 C1 1.249(4) .
N3 C1 1.321(3) .
N3 H3A 0.836(16) .
N3 H3B 0.852(16) .
C1 N3 1.321(3) 7_655
O2 C2 1.254(4) .
N4 C2 1.322(4) .
N4 H4A 0.847(16) .
N4 H4B 0.845(17) .
N5 C2 1.325(4) .
N5 H5A 0.861(17) .
N5 H5B 0.866(17) .

loop_
_geom_hbond_atom_site_label_D
_geom_hbond_atom_site_label_H
_geom_hbond_atom_site_label_A
_geom_hbond_distance_DH
_geom_hbond_distance_HA
_geom_hbond_distance_DA
_geom_hbond_angle_DHA
_geom_hbond_site_symmetry_A
N1 H1 Cl2 0.861(16) 2.427(16) 3.282(2) 173(3) .
N1 H2 O2 0.855(16) 2.061(17) 2.901(2) 167(3) 5_666
N2 H3 O1 0.867(15) 2.052(17) 2.910(2) 170(3) 5_656
N2 H4 Cl1 0.859(16) 2.420(16) 3.2780(19) 177(3) 6_557
N3 H3A Cl1 0.836(16) 2.456(17) 3.278(2) 168(3) 6_556
N3 H3B Cl2 0.852(16) 2.652(19) 3.448(3) 156(3) 6_656
N4 H4A Cl2 0.847(16) 2.460(18) 3.302(3) 173(3) 6_656
N4 H4B Cl1 0.845(17) 2.67(2) 3.458(3) 155(3) .
N5 H5A Cl2 0.861(17) 2.423(18) 3.278(3) 172(4) 6_657
N5 H5B Cl1 0.866(17) 2.63(2) 3.419(3) 151(4) .
